data_7018008
loop_
_publ_author_name
'Hilliard, Casie R.'
'Bhuvanesh, Nattamai'
'Gladysz, John A.'
'Bl\"umel, Janet'

_publ_section_title
;
 Synthesis, purification, and characterization of phosphine oxides and
 their hydrogen peroxide adducts.
;
_journal_issue 6
_journal_name_full 'Dalton transactions (Cambridge, England : 2003)'
_journal_page_first 1742
_journal_page_last 1754
_journal_paper_doi 10.1039/c1dt11863c
_journal_volume 41
_journal_year 2012
_chemical_formula_sum 'C18 H35 O3 P'
_chemical_formula_weight 330.43
_chemical_name_systematic
;
?
;
_space_group_IT_number 2
_symmetry_cell_setting triclinic
_symmetry_space_group_name_Hall '-P 1'
_symmetry_space_group_name_H-M 'P -1'
_atom_sites_solution_hydrogens geom
_atom_sites_solution_primary direct
_atom_sites_solution_secondary difmap
_audit_creation_method SHELXL-97
_cell_angle_alpha 95.445(3)
_cell_angle_beta 97.065(3)
_cell_angle_gamma 112.824(3)
_cell_formula_units_Z 2
_cell_length_a 8.579(2)
_cell_length_b 9.584(3)
_cell_length_c 12.260(3)
_cell_measurement_reflns_used 982
_cell_measurement_temperature 110(2)
_cell_measurement_theta_max 27.27
_cell_measurement_theta_min 2.66
_cell_volume 910.8(4)
_computing_cell_refinement
;
APEX-II(BRUKER-NONIUS, 2003)
;
_computing_data_collection 'APEX-II (BRUKER-NONIUS, 2003)'
_computing_data_reduction APEX-II
_computing_molecular_graphics 'X-SEED (Barbour, 2001)'
_computing_publication_material 'Bruker SHELXTL'
_computing_structure_refinement 'SHELXL-97 (Sheldrick, 2008)'
_computing_structure_solution 'SHELXS-97 (Sheldrick, 2008)'
_diffrn_ambient_temperature 110(2)
_diffrn_measured_fraction_theta_full 0.976
_diffrn_measured_fraction_theta_max 0.976
_diffrn_measurement_device_type 'APEX II'
_diffrn_measurement_method 'omega scans'
_diffrn_radiation_monochromator graphite
_diffrn_radiation_source 'fine-focus sealed tube'
_diffrn_radiation_type MoK\a
_diffrn_radiation_wavelength 0.71073
_diffrn_reflns_av_R_equivalents 0.0169
_diffrn_reflns_av_sigmaI/netI 0.0213
_diffrn_reflns_limit_h_max 11
_diffrn_reflns_limit_h_min -11
_diffrn_reflns_limit_k_max 12
_diffrn_reflns_limit_k_min -12
_diffrn_reflns_limit_l_max 15
_diffrn_reflns_limit_l_min -15
_diffrn_reflns_number 10409
_diffrn_reflns_theta_full 27.48
_diffrn_reflns_theta_max 27.48
_diffrn_reflns_theta_min 1.69
_diffrn_standards_decay_% 0
_diffrn_standards_interval_count 0
_diffrn_standards_number 0
_exptl_absorpt_coefficient_mu 0.162
_exptl_absorpt_correction_T_max 0.9730
_exptl_absorpt_correction_T_min 0.9516
_exptl_absorpt_correction_type multi-scan
_exptl_absorpt_process_details 'SADABS; (Sheldrick, 2006)'
_exptl_crystal_colour colorless
_exptl_crystal_density_diffrn 1.205
_exptl_crystal_density_method 'not measured'
_exptl_crystal_description block
_exptl_crystal_F_000 364
_exptl_crystal_size_max 0.31
_exptl_crystal_size_mid 0.18
_exptl_crystal_size_min 0.17
_refine_diff_density_max 0.386
_refine_diff_density_min -0.195
_refine_diff_density_rms 0.044
_refine_ls_extinction_method none
_refine_ls_goodness_of_fit_ref 1.044
_refine_ls_hydrogen_treatment constr
_refine_ls_matrix_type full
_refine_ls_number_parameters 199
_refine_ls_number_reflns 4067
_refine_ls_number_restraints 0
_refine_ls_restrained_S_all 1.044
_refine_ls_R_factor_all 0.0376
_refine_ls_R_factor_gt 0.0327
_refine_ls_shift/su_max 0.000
_refine_ls_shift/su_mean 0.000
_refine_ls_structure_factor_coef Fsqd
_refine_ls_weighting_details 'calc w=1/[\s^2^(Fo^2^)+(0.0444P)^2^+0.2874P] where P=(Fo^2^+2Fc^2^)/3'
_refine_ls_weighting_scheme calc
_refine_ls_wR_factor_gt 0.0843
_refine_ls_wR_factor_ref 0.0880
_reflns_number_gt 3603
_reflns_number_total 4067
_reflns_threshold_expression >2sigma(I)
_cod_data_source_file c1dt11863c.txt
_cod_data_source_block jbb2
_cod_depositor_comments
;
The following automatic conversions were performed:

'_symmetry_cell_setting' value 'Triclinic' changed to 'triclinic'
according to /home/saulius/struct/CIF-dictionaries/cif_core.dic
dictionary named 'cif_core.dic' version 2.4.1 from 2010-06-29.

Automatic conversion script
Id: cif_fix_values 1715 2011-07-08 13:25:40Z adriana 
;
_cod_original_sg_symbol_H-M P-1
_cod_database_code 7018008

loop_
_symmetry_equiv_pos_as_xyz
'x, y, z'
'-x, -y, -z'

loop_
_atom_site_label
_atom_site_type_symbol
_atom_site_fract_x
_atom_site_fract_y
_atom_site_fract_z
_atom_site_U_iso_or_equiv
_atom_site_adp_type
_atom_site_occupancy
_atom_site_symmetry_multiplicity
_atom_site_calc_flag
_atom_site_refinement_flags
P1 P 0.09728(3) 0.26319(3) 0.30413(2) 0.01303(9) Uani 1 1 d .
O1 O 0.23767(10) 0.32792(9) 0.40461(7) 0.01775(18) Uani 1 1 d .
O20 O 0.56582(12) 0.33427(11) 0.42804(9) 0.0330(2) Uani 1 1 d .
H20 H 0.4619 0.3370 0.4218 0.050 Uiso 1 1 d R
O21 O 0.67169(12) 0.47890(12) 0.39673(8) 0.0367(3) Uani 1 1 d .
H21 H 0.7071 0.5392 0.4631 0.055 Uiso 1 1 d R
C1 C 0.17604(14) 0.20601(12) 0.18389(9) 0.0142(2) Uani 1 1 d .
H1 H 0.0794 0.1670 0.1191 0.017 Uiso 1 1 calc R
C2 C 0.23192(15) 0.07491(13) 0.20398(10) 0.0175(2) Uani 1 1 d .
H2A H 0.3252 0.1098 0.2694 0.021 Uiso 1 1 calc R
H2B H 0.1338 -0.0128 0.2203 0.021 Uiso 1 1 calc R
C3 C 0.29445(16) 0.02308(13) 0.10284(10) 0.0209(2) Uani 1 1 d .
H3A H 0.3364 -0.0565 0.1200 0.025 Uiso 1 1 calc R
H3B H 0.1974 -0.0229 0.0396 0.025 Uiso 1 1 calc R
C4 C 0.43825(15) 0.15664(14) 0.06977(11) 0.0216(3) Uani 1 1 d .
H4A H 0.5405 0.1948 0.1294 0.026 Uiso 1 1 calc R
H4B H 0.4704 0.1209 0.0010 0.026 Uiso 1 1 calc R
C5 C 0.38298(15) 0.28657(13) 0.05028(10) 0.0182(2) Uani 1 1 d .
H5A H 0.2873 0.2510 -0.0138 0.022 Uiso 1 1 calc R
H5B H 0.4801 0.3734 0.0320 0.022 Uiso 1 1 calc R
C6 C 0.32533(14) 0.34072(13) 0.15324(9) 0.0162(2) Uani 1 1 d .
H6A H 0.2878 0.4236 0.1382 0.019 Uiso 1 1 calc R
H6B H 0.4228 0.3822 0.2163 0.019 Uiso 1 1 calc R
C7 C -0.07482(14) 0.09161(12) 0.33003(9) 0.0145(2) Uani 1 1 d .
H7 H -0.0196 0.0214 0.3521 0.017 Uiso 1 1 calc R
C8 C -0.15123(16) 0.12777(14) 0.43054(10) 0.0218(3) Uani 1 1 d .
H8A H -0.0578 0.1819 0.4950 0.026 Uiso 1 1 calc R
H8B H -0.2094 0.1961 0.4128 0.026 Uiso 1 1 calc R
C9 C -0.27983(16) -0.01951(15) 0.46051(10) 0.0237(3) Uani 1 1 d .
H9A H -0.2188 -0.0829 0.4857 0.028 Uiso 1 1 calc R
H9B H -0.3319 0.0066 0.5228 0.028 Uiso 1 1 calc R
C10 C -0.42080(16) -0.11134(15) 0.36200(11) 0.0251(3) Uani 1 1 d .
H10A H -0.4897 -0.0524 0.3417 0.030 Uiso 1 1 calc R
H10B H -0.4980 -0.2084 0.3831 0.030 Uiso 1 1 calc R
C11 C -0.34537(16) -0.14695(14) 0.26196(10) 0.0239(3) Uani 1 1 d .
H11A H -0.4392 -0.2019 0.1978 0.029 Uiso 1 1 calc R
H11B H -0.2864 -0.2147 0.2797 0.029 Uiso 1 1 calc R
C12 C -0.21784(15) 0.00013(13) 0.23072(9) 0.0188(2) Uani 1 1 d .
H12A H -0.2790 0.0637 0.2064 0.023 Uiso 1 1 calc R
H12B H -0.1668 -0.0261 0.1679 0.023 Uiso 1 1 calc R
C13 C 0.00614(14) 0.39989(12) 0.26887(9) 0.0146(2) Uani 1 1 d .
H13 H -0.0892 0.3847 0.3121 0.018 Uiso 1 1 calc R
C14 C 0.13925(15) 0.56576(13) 0.30767(10) 0.0186(2) Uani 1 1 d .
H14A H 0.1819 0.5806 0.3885 0.022 Uiso 1 1 calc R
H14B H 0.2382 0.5849 0.2685 0.022 Uiso 1 1 calc R
C15 C 0.05933(16) 0.67946(13) 0.28369(10) 0.0209(2) Uani 1 1 d .
H15A H -0.0319 0.6670 0.3289 0.025 Uiso 1 1 calc R
H15B H 0.1483 0.7852 0.3057 0.025 Uiso 1 1 calc R
C16 C -0.01688(16) 0.65563(13) 0.16116(10) 0.0214(3) Uani 1 1 d .
H16A H 0.0755 0.6756 0.1161 0.026 Uiso 1 1 calc R
H16B H -0.0706 0.7288 0.1488 0.026 Uiso 1 1 calc R
C17 C -0.15126(15) 0.49205(13) 0.12445(10) 0.0184(2) Uani 1 1 d .
H17A H -0.1977 0.4773 0.0442 0.022 Uiso 1 1 calc R
H17B H -0.2474 0.4744 0.1660 0.022 Uiso 1 1 calc R
C18 C -0.07284(14) 0.37635(13) 0.14543(9) 0.0158(2) Uani 1 1 d .
H18A H 0.0171 0.3885 0.0992 0.019 Uiso 1 1 calc R
H18B H -0.1628 0.2710 0.1235 0.019 Uiso 1 1 calc R

loop_
_atom_site_aniso_label
_atom_site_aniso_U_11
_atom_site_aniso_U_22
_atom_site_aniso_U_33
_atom_site_aniso_U_23
_atom_site_aniso_U_13
_atom_site_aniso_U_12
P1 0.01256(14) 0.01257(14) 0.01351(15) 0.00206(10) 0.00162(10) 0.00481(11)
O1 0.0160(4) 0.0183(4) 0.0172(4) 0.0018(3) -0.0008(3) 0.0063(3)
O20 0.0231(5) 0.0324(5) 0.0410(6) -0.0032(4) -0.0022(4) 0.0127(4)
O21 0.0289(5) 0.0463(6) 0.0234(5) -0.0038(4) 0.0060(4) 0.0047(5)
C1 0.0132(5) 0.0137(5) 0.0158(5) 0.0021(4) 0.0030(4) 0.0054(4)
C2 0.0189(5) 0.0142(5) 0.0211(6) 0.0046(4) 0.0060(4) 0.0074(4)
C3 0.0218(6) 0.0174(6) 0.0261(6) 0.0022(5) 0.0075(5) 0.0099(5)
C4 0.0197(6) 0.0231(6) 0.0268(6) 0.0061(5) 0.0100(5) 0.0117(5)
C5 0.0172(5) 0.0197(6) 0.0198(6) 0.0057(4) 0.0063(4) 0.0081(4)
C6 0.0147(5) 0.0155(5) 0.0189(5) 0.0043(4) 0.0039(4) 0.0059(4)
C7 0.0145(5) 0.0142(5) 0.0147(5) 0.0032(4) 0.0034(4) 0.0052(4)
C8 0.0221(6) 0.0218(6) 0.0181(6) 0.0010(5) 0.0079(5) 0.0045(5)
C9 0.0217(6) 0.0272(6) 0.0191(6) 0.0060(5) 0.0077(5) 0.0047(5)
C10 0.0174(6) 0.0288(7) 0.0239(6) 0.0083(5) 0.0050(5) 0.0025(5)
C11 0.0212(6) 0.0200(6) 0.0217(6) 0.0024(5) 0.0030(5) -0.0006(5)
C12 0.0173(5) 0.0180(6) 0.0160(5) 0.0025(4) 0.0020(4) 0.0020(4)
C13 0.0155(5) 0.0138(5) 0.0149(5) 0.0021(4) 0.0025(4) 0.0064(4)
C14 0.0207(6) 0.0144(5) 0.0178(5) 0.0002(4) -0.0022(4) 0.0063(4)
C15 0.0267(6) 0.0140(5) 0.0208(6) 0.0006(4) -0.0001(5) 0.0087(5)
C16 0.0240(6) 0.0159(6) 0.0232(6) 0.0048(4) -0.0004(5) 0.0080(5)
C17 0.0169(5) 0.0183(6) 0.0196(6) 0.0037(4) -0.0002(4) 0.0074(5)
C18 0.0148(5) 0.0155(5) 0.0158(5) 0.0018(4) 0.0008(4) 0.0056(4)

loop_
_atom_type_symbol
_atom_type_description
_atom_type_scat_dispersion_real
_atom_type_scat_dispersion_imag
_atom_type_scat_source
C C 0.0033 0.0016 'International Tables Vol C Tables 4.2.6.8 and 6.1.1.4'
H H 0.0000 0.0000 'International Tables Vol C Tables 4.2.6.8 and 6.1.1.4'
O O 0.0106 0.0060 'International Tables Vol C Tables 4.2.6.8 and 6.1.1.4'
P P 0.1023 0.0942 'International Tables Vol C Tables 4.2.6.8 and 6.1.1.4'

loop_
_geom_angle_atom_site_label_1
_geom_angle_atom_site_label_2
_geom_angle_atom_site_label_3
_geom_angle
O1 P1 C1 111.03(5)
O1 P1 C7 109.92(5)
C1 P1 C7 106.76(5)
O1 P1 C13 112.04(5)
C1 P1 C13 108.68(5)
C7 P1 C13 108.24(5)
O21 O20 H20 103.2
O20 O21 H21 100.4
C2 C1 C6 109.92(9)
C2 C1 P1 110.59(7)
C6 C1 P1 112.44(8)
C2 C1 H1 107.9
C6 C1 H1 107.9
P1 C1 H1 107.9
C3 C2 C1 111.25(9)
C3 C2 H2A 109.4
C1 C2 H2A 109.4
C3 C2 H2B 109.4
C1 C2 H2B 109.4
H2A C2 H2B 108.0
C4 C3 C2 111.37(10)
C4 C3 H3A 109.4
C2 C3 H3A 109.4
C4 C3 H3B 109.4
C2 C3 H3B 109.4
H3A C3 H3B 108.0
C5 C4 C3 111.09(10)
C5 C4 H4A 109.4
C3 C4 H4A 109.4
C5 C4 H4B 109.4
C3 C4 H4B 109.4
H4A C4 H4B 108.0
C4 C5 C6 111.02(9)
C4 C5 H5A 109.4
C6 C5 H5A 109.4
C4 C5 H5B 109.4
C6 C5 H5B 109.4
H5A C5 H5B 108.0
C5 C6 C1 110.01(9)
C5 C6 H6A 109.7
C1 C6 H6A 109.7
C5 C6 H6B 109.7
C1 C6 H6B 109.7
H6A C6 H6B 108.2
C12 C7 C8 110.55(9)
C12 C7 P1 116.48(8)
C8 C7 P1 110.95(8)
C12 C7 H7 106.0
C8 C7 H7 106.0
P1 C7 H7 106.0
C9 C8 C7 110.60(10)
C9 C8 H8A 109.5
C7 C8 H8A 109.5
C9 C8 H8B 109.5
C7 C8 H8B 109.5
H8A C8 H8B 108.1
C10 C9 C8 111.57(10)
C10 C9 H9A 109.3
C8 C9 H9A 109.3
C10 C9 H9B 109.3
C8 C9 H9B 109.3
H9A C9 H9B 108.0
C9 C10 C11 111.04(10)
C9 C10 H10A 109.4
C11 C10 H10A 109.4
C9 C10 H10B 109.4
C11 C10 H10B 109.4
H10A C10 H10B 108.0
C10 C11 C12 110.97(10)
C10 C11 H11A 109.4
C12 C11 H11A 109.4
C10 C11 H11B 109.4
C12 C11 H11B 109.4
H11A C11 H11B 108.0
C11 C12 C7 110.77(9)
C11 C12 H12A 109.5
C7 C12 H12A 109.5
C11 C12 H12B 109.5
C7 C12 H12B 109.5
H12A C12 H12B 108.1
C18 C13 C14 110.87(9)
C18 C13 P1 114.44(7)
C14 C13 P1 110.80(8)
C18 C13 H13 106.8
C14 C13 H13 106.8
P1 C13 H13 106.8
C15 C14 C13 110.55(10)
C15 C14 H14A 109.5
C13 C14 H14A 109.5
C15 C14 H14B 109.5
C13 C14 H14B 109.5
H14A C14 H14B 108.1
C16 C15 C14 111.59(10)
C16 C15 H15A 109.3
C14 C15 H15A 109.3
C16 C15 H15B 109.3
C14 C15 H15B 109.3
H15A C15 H15B 108.0
C15 C16 C17 110.32(10)
C15 C16 H16A 109.6
C17 C16 H16A 109.6
C15 C16 H16B 109.6
C17 C16 H16B 109.6
H16A C16 H16B 108.1
C16 C17 C18 110.71(9)
C16 C17 H17A 109.5
C18 C17 H17A 109.5
C16 C17 H17B 109.5
C18 C17 H17B 109.5
H17A C17 H17B 108.1
C17 C18 C13 110.79(9)
C17 C18 H18A 109.5
C13 C18 H18A 109.5
C17 C18 H18B 109.5
C13 C18 H18B 109.5
H18A C18 H18B 108.1

loop_
_geom_bond_atom_site_label_1
_geom_bond_atom_site_label_2
_geom_bond_distance
P1 O1 1.5045(9)
P1 C1 1.8190(12)
P1 C7 1.8209(12)
P1 C13 1.8258(12)
O20 O21 1.4504(15)
O20 H20 0.8961
O21 H21 0.8952
C1 C2 1.5383(15)
C1 C6 1.5415(15)
C1 H1 1.0000
C2 C3 1.5250(16)
C2 H2A 0.9900
C2 H2B 0.9900
C3 C4 1.5235(16)
C3 H3A 0.9900
C3 H3B 0.9900
C4 C5 1.5229(16)
C4 H4A 0.9900
C4 H4B 0.9900
C5 C6 1.5283(16)
C5 H5A 0.9900
C5 H5B 0.9900
C6 H6A 0.9900
C6 H6B 0.9900
C7 C12 1.5336(15)
C7 C8 1.5370(16)
C7 H7 1.0000
C8 C9 1.5279(16)
C8 H8A 0.9900
C8 H8B 0.9900
C9 C10 1.5195(17)
C9 H9A 0.9900
C9 H9B 0.9900
C10 C11 1.5253(18)
C10 H10A 0.9900
C10 H10B 0.9900
C11 C12 1.5297(16)
C11 H11A 0.9900
C11 H11B 0.9900
C12 H12A 0.9900
C12 H12B 0.9900
C13 C18 1.5378(15)
C13 C14 1.5401(15)
C13 H13 1.0000
C14 C15 1.5280(16)
C14 H14A 0.9900
C14 H14B 0.9900
C15 C16 1.5212(17)
C15 H15A 0.9900
C15 H15B 0.9900
C16 C17 1.5250(16)
C16 H16A 0.9900
C16 H16B 0.9900
C17 C18 1.5292(15)
C17 H17A 0.9900
C17 H17B 0.9900
C18 H18A 0.9900
C18 H18B 0.9900

loop_
_geom_torsion_atom_site_label_1
_geom_torsion_atom_site_label_2
_geom_torsion_atom_site_label_3
_geom_torsion_atom_site_label_4
_geom_torsion
O1 P1 C1 C2 63.94(9)
C7 P1 C1 C2 -55.86(9)
C13 P1 C1 C2 -172.40(7)
O1 P1 C1 C6 -59.36(9)
C7 P1 C1 C6 -179.16(7)
C13 P1 C1 C6 64.30(9)
C6 C1 C2 C3 -56.57(12)
P1 C1 C2 C3 178.68(8)
C1 C2 C3 C4 55.41(13)
C2 C3 C4 C5 -55.16(13)
C3 C4 C5 C6 56.79(13)
C4 C5 C6 C1 -58.15(12)
C2 C1 C6 C5 57.66(12)
P1 C1 C6 C5 -178.66(7)
O1 P1 C7 C12 -172.68(8)
C1 P1 C7 C12 -52.17(10)
C13 P1 C7 C12 64.66(9)
O1 P1 C7 C8 59.68(9)
C1 P1 C7 C8 -179.81(8)
C13 P1 C7 C8 -62.98(9)
C12 C7 C8 C9 56.16(13)
P1 C7 C8 C9 -173.04(8)
C7 C8 C9 C10 -56.05(14)
C8 C9 C10 C11 56.03(14)
C9 C10 C11 C12 -56.10(14)
C10 C11 C12 C7 56.63(13)
C8 C7 C12 C11 -56.67(13)
P1 C7 C12 C11 175.49(8)
O1 P1 C13 C18 153.72(8)
C1 P1 C13 C18 30.66(9)
C7 P1 C13 C18 -84.92(9)
O1 P1 C13 C14 27.47(9)
C1 P1 C13 C14 -95.58(8)
C7 P1 C13 C14 148.83(8)
C18 C13 C14 C15 54.91(12)
P1 C13 C14 C15 -176.89(8)
C13 C14 C15 C16 -56.15(13)
C14 C15 C16 C17 57.56(13)
C15 C16 C17 C18 -57.78(13)
C16 C17 C18 C13 57.22(12)
C14 C13 C18 C17 -55.76(12)
P1 C13 C18 C17 178.04(7)
